data_2201090
loop_
_publ_author_name
'Vijayalakshmi, L.'
'Parthasarathi, V.'
'Vora, Vipul'
'Desai, Bhavik'
'Shah, Anamik'

_publ_section_title
;
 3,3'-Benzylidenebis(4-hydroxy-6-methylcoumarin)
;
_journal_issue 6
_journal_name_full 'Acta Crystallographica Section E'
_journal_page_first o659
_journal_page_last o660
_journal_paper_doi 10.1107/S1600536802008346
_journal_volume 58
_journal_year 2002
_chemical_formula_iupac 'C27 H20 O6'
_chemical_formula_moiety 'C27 H20 O6'
_chemical_formula_sum 'C27 H20 O6'
_chemical_formula_weight 440.43
_chemical_name_common
;
3,3'-Benzylidenebis(4-hydroxy-6-methylcoumarin)
;
_chemical_name_systematic
;
3-[(4-hydroxy-6-methyl-2-oxo-2H-chromen-3-yl)phenylmethyl]-4-hydroxy-6-methyl
chromen(2H)-2-one
3-[(4-hydroxy-6-methyl-2-oxo-2H-chromen-3-yl)phenylmethyl]-6-methyl-2-oxo-
2H-chromen-4-olate
;
_space_group_IT_number 14
_symmetry_cell_setting monoclinic
_symmetry_space_group_name_Hall '-P 2ybc'
_symmetry_space_group_name_H-M 'P 1 21/c 1'
_atom_sites_solution_hydrogens geom
_atom_sites_solution_primary direct
_atom_sites_solution_secondary difmap
_audit_creation_method SHELXL-97
_cell_angle_alpha 90.00
_cell_angle_beta 90.298(9)
_cell_angle_gamma 90.00
_cell_formula_units_Z 4
_cell_length_a 10.6470(10)
_cell_length_b 7.5950(10)
_cell_length_c 25.481(2)
_cell_measurement_reflns_used 25
_cell_measurement_temperature 293(2)
_cell_measurement_theta_max 25
_cell_measurement_theta_min 2
_cell_volume 2060.5(4)
_computing_cell_refinement 'MolEN (Fair,1990)'
_computing_data_collection 'CAD-4 Software (Enraf-Nonius, 1989)'
_computing_data_reduction MolEN
_computing_molecular_graphics 'ZORTEP97 (Zsolnai, 1997)'
_computing_publication_material SHELXL97
_computing_structure_refinement 'SHELXL97 (Sheldrick, 1997)'
_computing_structure_solution 'SHELXS97 (Sheldrick, 1997)'
_diffrn_ambient_temperature 293(2)
_diffrn_measured_fraction_theta_full 0.99
_diffrn_measured_fraction_theta_max 0.99
_diffrn_measurement_device_type Enraf-Nonius-CAD-4
_diffrn_measurement_method \w--2\q
_diffrn_radiation_monochromator graphite
_diffrn_radiation_source 'fine-focus sealed tube'
_diffrn_radiation_type CuK\a
_diffrn_radiation_wavelength 1.5418
_diffrn_reflns_av_R_equivalents 0.019
_diffrn_reflns_av_sigmaI/netI 0.0252
_diffrn_reflns_limit_h_max 12
_diffrn_reflns_limit_h_min 0
_diffrn_reflns_limit_k_max 9
_diffrn_reflns_limit_k_min 0
_diffrn_reflns_limit_l_max 27
_diffrn_reflns_limit_l_min -30
_diffrn_reflns_number 3901
_diffrn_reflns_theta_full 67.92
_diffrn_reflns_theta_max 67.92
_diffrn_reflns_theta_min 3.47
_diffrn_standards_decay_% negligible
_diffrn_standards_interval_count 60
_diffrn_standards_number 2
_exptl_absorpt_coefficient_mu 0.828
_exptl_absorpt_correction_T_max 0.941
_exptl_absorpt_correction_T_min 0.840
_exptl_absorpt_correction_type '\y scan'
_exptl_absorpt_process_details '(North et al., 1968)'
_exptl_crystal_colour colourless
_exptl_crystal_density_diffrn 1.420
_exptl_crystal_density_method 'not measured'
_exptl_crystal_description needle
_exptl_crystal_F_000 920
_exptl_crystal_size_max 0.12
_exptl_crystal_size_mid 0.10
_exptl_crystal_size_min 0.08
_refine_diff_density_max 0.17
_refine_diff_density_min -0.17
_refine_ls_extinction_coef 0.0031(2)
_refine_ls_extinction_expression Fc^*^=3DkFc[1+0.001xFc^2^\l^3^/sin(2\q)]^-1/4^
_refine_ls_extinction_method SHELXL97
_refine_ls_goodness_of_fit_ref 1.08
_refine_ls_hydrogen_treatment constr
_refine_ls_matrix_type full
_refine_ls_number_parameters 303
_refine_ls_number_reflns 3701
_refine_ls_number_restraints 0
_refine_ls_restrained_S_all 1.08
_refine_ls_R_factor_all 0.059
_refine_ls_R_factor_gt 0.038
_refine_ls_shift/su_max 0.001
_refine_ls_shift/su_mean <0.001
_refine_ls_structure_factor_coef Fsqd
_refine_ls_weighting_details 'calc w = 1/[\s^2^(Fo^2^)+(0.0438P)^2^+0.6209P] where P = (Fo^2^+2Fc^2^)/3'
_refine_ls_weighting_scheme calc
_refine_ls_wR_factor_gt 0.091
_refine_ls_wR_factor_ref 0.106
_reflns_number_gt 2788
_reflns_number_total 3701
_reflns_threshold_expression I>2\s(I)
_cod_data_source_file ci6119.cif
_cod_data_source_block I
_cod_original_cell_volume 2060.4(4)
_cod_original_sg_symbol_Hall 'P 2ybc'
_cod_original_sg_symbol_H-M 'P 21/c'
_cod_database_code 2201090
_cod_database_fobs_code 2201090

loop_
_symmetry_equiv_pos_as_xyz
'x, y, z'
'-x, y+1/2, -z+1/2'
'-x, -y, -z'
'x, -y-1/2, z-1/2'

loop_
_atom_site_label
_atom_site_fract_x
_atom_site_fract_y
_atom_site_fract_z
_atom_site_U_iso_or_equiv
_atom_site_adp_type
_atom_site_calc_flag
_atom_site_refinement_flags
_atom_site_occupancy
_atom_site_disorder_assembly
_atom_site_disorder_group
_atom_site_type_symbol
O1 0.25370(11) 0.56601(17) 0.18644(5) 0.0424(3) Uani d . 1 . . O
O2 0.14404(12) 0.70370(19) 0.24604(5) 0.0470(3) Uani d . 1 . . O
C2 0.14648(16) 0.6497(2) 0.20053(7) 0.0381(4) Uani d . 1 . . C
C3 0.04507(15) 0.6676(2) 0.16326(7) 0.0356(4) Uani d . 1 . . C
C4 0.05202(15) 0.5770(2) 0.11732(7) 0.0372(4) Uani d . 1 . . C
O4 -0.04268(11) 0.56059(19) 0.08314(5) 0.0474(4) Uani d . 1 . . O
C5 0.19086(18) 0.4315(3) 0.05076(7) 0.0441(5) Uani d . 1 . . C
H5 0.1247 0.4262 0.0268 0.053 Uiso calc R 1 . . H
C6 0.30806(18) 0.3715(3) 0.03609(8) 0.0460(5) Uani d . 1 . . C
C7 0.40534(18) 0.3804(3) 0.07307(8) 0.0491(5) Uani d . 1 . . C
H7 0.4851 0.3422 0.0636 0.059 Uiso calc R 1 . . H
C8 0.38693(17) 0.4435(3) 0.12281(8) 0.0463(5) Uani d . 1 . . C
H8 0.4526 0.4459 0.1470 0.056 Uiso calc R 1 . . H
C9 0.26927(16) 0.5032(2) 0.13621(7) 0.0385(4) Uani d . 1 . . C
C10 0.16983(16) 0.5002(2) 0.10094(7) 0.0382(4) Uani d . 1 . . C
O11 -0.35261(11) 0.50676(18) 0.20802(5) 0.0453(3) Uani d . 1 . . O
O12 -0.25925(12) 0.57219(18) 0.13440(5) 0.0467(3) Uani d . 1 . . O
C12 -0.25585(16) 0.5854(2) 0.18219(7) 0.0379(4) Uani d . 1 . . C
C13 -0.16123(16) 0.6777(2) 0.21156(7) 0.0358(4) Uani d . 1 . . C
C14 -0.16003(16) 0.6633(2) 0.26488(7) 0.0361(4) Uani d . 1 . . C
O14 -0.07071(12) 0.73057(18) 0.29610(5) 0.0449(3) Uani d . 1 . . O
C15 -0.26107(18) 0.5445(2) 0.34626(7) 0.0412(4) Uani d . 1 . . C
H15 -0.1975 0.5927 0.3669 0.049 Uiso calc R 1 . . H
C16 -0.35541(19) 0.4493(3) 0.36992(8) 0.0460(5) Uani d . 1 . . C
C17 -0.45187(19) 0.3819(3) 0.33812(8) 0.0518(5) Uani d . 1 . . C
H17 -0.5175 0.3205 0.3536 0.062 Uiso calc R 1 . . H
C18 -0.45187(18) 0.4044(3) 0.28474(8) 0.0512(5) Uani d . 1 . . C
H18 -0.5164 0.3585 0.2642 0.061 Uiso calc R 1 . . H
C19 -0.35426(17) 0.4965(3) 0.26200(7) 0.0406(4) Uani d . 1 . . C
C20 -0.25893(16) 0.5703(2) 0.29181(7) 0.0377(4) Uani d . 1 . . C
C21 -0.06312(15) 0.7822(2) 0.18151(7) 0.0359(4) Uani d . 1 . . C
H21 -0.0253 0.8593 0.2081 0.043 Uiso calc R 1 . . H
C22 -0.11686(16) 0.9097(2) 0.14047(7) 0.0383(4) Uani d . 1 . . C
C23 -0.22815(18) 0.9967(3) 0.15104(8) 0.0455(5) Uani d . 1 . . C
H23 -0.2727 0.9683 0.1812 0.055 Uiso calc R 1 . . H
C24 -0.2741(2) 1.1246(3) 0.11782(9) 0.0571(6) Uani d . 1 . . C
H24 -0.3498 1.1799 0.1254 0.069 Uiso calc R 1 . . H
C25 -0.2091(2) 1.1712(3) 0.07345(9) 0.0617(6) Uani d . 1 . . C
H25 -0.2401 1.2578 0.0510 0.074 Uiso calc R 1 . . H
C26 -0.0980(2) 1.0881(3) 0.06277(9) 0.0586(6) Uani d . 1 . . C
H26 -0.0530 1.1191 0.0330 0.070 Uiso calc R 1 . . H
C27 -0.05175(19) 0.9586(3) 0.09583(8) 0.0468(5) Uani d . 1 . . C
H27 0.0239 0.9036 0.0880 0.056 Uiso calc R 1 . . H
C28 0.3312(2) 0.3006(3) -0.01809(8) 0.0628(6) Uani d . 1 . . C
H281 0.2584 0.2369 -0.0299 0.094 Uiso calc R 1 . . H
H282 0.4024 0.2231 -0.0173 0.094 Uiso calc R 1 . . H
H283 0.3474 0.3964 -0.0416 0.094 Uiso calc R 1 . . H
C29 -0.3559(2) 0.4170(3) 0.42803(8) 0.0618(6) Uani d . 1 . . C
H291 -0.2826 0.4691 0.4436 0.093 Uiso calc R 1 . . H
H292 -0.3558 0.2925 0.4346 0.093 Uiso calc R 1 . . H
H293 -0.4298 0.4686 0.4430 0.093 Uiso calc R 1 . . H
H4 -0.1153 0.5837 0.1000 0.076(8) Uiso d . 1 . . H
H14 -0.0030 0.7290 0.2784 0.084(9) Uiso d . 1 . . H

loop_
_atom_site_aniso_label
_atom_site_aniso_U_11
_atom_site_aniso_U_22
_atom_site_aniso_U_33
_atom_site_aniso_U_12
_atom_site_aniso_U_13
_atom_site_aniso_U_23
O1 0.0334(6) 0.0517(8) 0.0419(7) -0.0008(6) -0.0075(5) 0.0036(6)
O2 0.0413(7) 0.0630(9) 0.0366(7) -0.0030(6) -0.0067(5) 0.0021(6)
C2 0.0323(9) 0.0396(10) 0.0423(11) -0.0057(8) -0.0035(7) 0.0055(8)
C3 0.0323(8) 0.0366(9) 0.0379(10) -0.0029(7) -0.0049(7) 0.0033(8)
C4 0.0316(9) 0.0380(10) 0.0417(10) -0.0016(7) -0.0066(7) 0.0035(8)
O4 0.0349(7) 0.0605(9) 0.0468(8) 0.0042(6) -0.0109(6) -0.0098(7)
C5 0.0412(10) 0.0470(11) 0.0441(11) 0.0028(9) -0.0042(8) 0.0035(9)
C6 0.0437(10) 0.0464(11) 0.0480(11) 0.0043(9) 0.0045(8) 0.0065(9)
C7 0.0384(10) 0.0511(12) 0.0579(13) 0.0060(9) 0.0039(9) 0.0078(10)
C8 0.0342(9) 0.0500(11) 0.0547(12) 0.0008(9) -0.0063(8) 0.0063(10)
C9 0.0366(9) 0.0396(10) 0.0393(10) -0.0022(8) -0.0036(7) 0.0059(8)
C10 0.0338(9) 0.0379(9) 0.0430(10) -0.0004(8) -0.0023(7) 0.0032(8)
O11 0.0359(7) 0.0542(8) 0.0457(8) -0.0079(6) -0.0056(5) 0.0025(6)
O12 0.0443(7) 0.0578(9) 0.0380(8) -0.0064(6) -0.0081(6) -0.0026(6)
C12 0.0333(9) 0.0371(10) 0.0433(11) 0.0010(7) -0.0032(8) 0.0023(8)
C13 0.0351(9) 0.0337(9) 0.0387(10) 0.0000(7) -0.0031(7) 0.0010(7)
C14 0.0347(9) 0.0336(9) 0.0400(10) 0.0014(7) -0.0026(7) -0.0030(8)
O14 0.0419(7) 0.0554(8) 0.0374(7) -0.0087(6) -0.0033(6) -0.0048(6)
C15 0.0441(10) 0.0381(10) 0.0414(10) 0.0022(8) 0.0024(8) -0.0018(8)
C16 0.0515(11) 0.0393(10) 0.0474(11) 0.0042(9) 0.0131(9) 0.0014(9)
C17 0.0432(11) 0.0513(12) 0.0610(14) -0.0029(9) 0.0095(9) 0.0085(10)
C18 0.0383(10) 0.0553(13) 0.0601(13) -0.0070(9) -0.0005(9) 0.0058(10)
C19 0.0366(9) 0.0425(10) 0.0427(11) 0.0024(8) -0.0004(8) 0.0039(8)
C20 0.0363(9) 0.0347(9) 0.0421(10) 0.0038(8) 0.0019(7) -0.0001(8)
C21 0.0369(9) 0.0362(9) 0.0346(9) -0.0029(8) -0.0044(7) -0.0002(8)
C22 0.0401(9) 0.0342(9) 0.0405(10) -0.0026(8) -0.0057(8) 0.0009(8)
C23 0.0445(10) 0.0435(11) 0.0485(11) 0.0033(9) -0.0026(9) 0.0015(9)
C24 0.0574(13) 0.0467(12) 0.0671(15) 0.0144(10) -0.0065(11) 0.0031(11)
C25 0.0788(16) 0.0432(12) 0.0630(14) 0.0078(11) -0.0133(12) 0.0124(11)
C26 0.0722(15) 0.0522(13) 0.0514(13) -0.0027(11) 0.0003(11) 0.0132(10)
C27 0.0477(11) 0.0448(11) 0.0480(12) -0.0002(9) 0.0006(9) 0.0068(9)
C28 0.0606(13) 0.0803(17) 0.0475(12) 0.0170(12) 0.0053(10) 0.0043(12)
C29 0.0792(16) 0.0558(13) 0.0504(13) -0.0061(12) 0.0168(11) 0.0018(11)

loop_
_atom_type_symbol
_atom_type_description
_atom_type_scat_dispersion_real
_atom_type_scat_dispersion_imag
_atom_type_scat_source
C C 0.0181 0.0091 'International Tables Vol C Tables 4.2.6.8 and 6.1.1.4'
H H 0.0000 0.0000 'International Tables Vol C Tables 4.2.6.8 and 6.1.1.4'
O O 0.0492 0.0322 'International Tables Vol C Tables 4.2.6.8 and 6.1.1.4'

loop_
_geom_angle_atom_site_label_1
_geom_angle_atom_site_label_2
_geom_angle_atom_site_label_3
_geom_angle
C2 O1 C9 120.92(14)
O2 C2 O1 115.31(15)
O2 C2 C3 124.78(17)
O1 C2 C3 119.91(16)
C4 C3 C2 118.41(16)
C4 C3 C21 126.74(15)
C2 C3 C21 114.78(15)
O4 C4 C3 124.37(16)
O4 C4 C10 115.29(16)
C3 C4 C10 120.22(15)
C4 O4 H4 108.48
C6 C5 C10 121.26(18)
C6 C5 H5 119.4
C10 C5 H5 119.4
C5 C6 C7 117.95(18)
C5 C6 C28 121.25(18)
C7 C6 C28 120.79(18)
C8 C7 C6 122.09(18)
C8 C7 H7 119.0
C6 C7 H7 119.0
C7 C8 C9 118.65(18)
C7 C8 H8 120.7
C9 C8 H8 120.7
O1 C9 C8 117.31(16)
O1 C9 C10 120.90(16)
C8 C9 C10 121.78(18)
C9 C10 C5 118.25(16)
C9 C10 C4 117.83(16)
C5 C10 C4 123.83(16)
C12 O11 C19 121.35(14)
O12 C12 O11 115.26(15)
O12 C12 C13 125.21(16)
O11 C12 C13 119.51(16)
C14 C13 C12 118.91(16)
C14 C13 C21 122.72(15)
C12 C13 C21 118.32(15)
O14 C14 C13 124.39(16)
O14 C14 C20 114.95(15)
C13 C14 C20 120.66(16)
C14 O14 H14 106.28
C16 C15 C20 121.44(18)
C16 C15 H15 119.3
C20 C15 H15 119.3
C15 C16 C17 118.16(18)
C15 C16 C29 121.6(2)
C17 C16 C29 120.27(18)
C18 C17 C16 121.63(19)
C18 C17 H17 119.2
C16 C17 H17 119.2
C17 C18 C19 118.86(19)
C17 C18 H18 120.6
C19 C18 H18 120.6
O11 C19 C18 117.41(17)
O11 C19 C20 120.81(16)
C18 C19 C20 121.73(18)
C19 C20 C15 118.14(17)
C19 C20 C14 118.15(16)
C15 C20 C14 123.66(17)
C3 C21 C13 112.25(14)
C3 C21 C22 115.72(14)
C13 C21 C22 114.69(14)
C3 C21 H21 104.2
C13 C21 H21 104.2
C22 C21 H21 104.2
C23 C22 C27 117.64(17)
C23 C22 C21 119.04(16)
C27 C22 C21 122.85(16)
C24 C23 C22 121.29(19)
C24 C23 H23 119.4
C22 C23 H23 119.4
C25 C24 C23 120.5(2)
C25 C24 H24 119.7
C23 C24 H24 119.7
C26 C25 C24 118.9(2)
C26 C25 H25 120.5
C24 C25 H25 120.5
C25 C26 C27 120.8(2)
C25 C26 H26 119.6
C27 C26 H26 119.6
C26 C27 C22 120.8(2)
C26 C27 H27 119.6
C22 C27 H27 119.6
C6 C28 H281 109.5
C6 C28 H282 109.5
H281 C28 H282 109.5
C6 C28 H283 109.5
H281 C28 H283 109.5
H282 C28 H283 109.5
C16 C29 H291 109.5
C16 C29 H292 109.5
H291 C29 H292 109.5
C16 C29 H293 109.5
H291 C29 H293 109.5
H292 C29 H293 109.5

loop_
_geom_bond_atom_site_label_1
_geom_bond_atom_site_label_2
_geom_bond_site_symmetry_2
_geom_bond_distance
_geom_bond_publ_flag
O1 C2 . 1.357(2) ?
O1 C9 . 1.376(2) ?
O2 C2 . 1.231(2) ?
C2 C3 . 1.441(2) ?
C3 C4 . 1.360(2) ?
C3 C21 . 1.519(2) ?
C4 O4 . 1.335(2) ?
C4 C10 . 1.447(2) ?
O4 H4 . 0.90 ?
C5 C6 . 1.382(3) ?
C5 C10 . 1.400(3) ?
C5 H5 . 0.93 ?
C6 C7 . 1.398(3) ?
C6 C28 . 1.503(3) ?
C7 C8 . 1.370(3) ?
C7 H7 . 0.93 ?
C8 C9 . 1.377(3) ?
C8 H8 . 0.93 ?
C9 C10 . 1.385(2) ?
O11 C12 . 1.363(2) ?
O11 C19 . 1.378(2) ?
O12 C12 . 1.222(2) ?
C12 C13 . 1.435(2) ?
C13 C14 . 1.363(2) ?
C13 C21 . 1.522(2) ?
C14 O14 . 1.338(2) ?
C14 C20 . 1.445(2) ?
O14 H14 . 0.85 ?
C15 C16 . 1.379(3) ?
C15 C20 . 1.401(3) ?
C15 H15 . 0.93 ?
C16 C17 . 1.402(3) ?
C16 C29 . 1.501(3) ?
C17 C18 . 1.371(3) ?
C17 H17 . 0.93 ?
C18 C19 . 1.382(3) ?
C18 H18 . 0.93 ?
C19 C20 . 1.383(3) ?
C21 C22 . 1.534(2) ?
C21 H21 . 0.98 ?
C22 C23 . 1.385(3) ?
C22 C27 . 1.386(3) ?
C23 C24 . 1.377(3) ?
C23 H23 . 0.93 ?
C24 C25 . 1.375(3) ?
C24 H24 . 0.93 ?
C25 C26 . 1.369(3) ?
C25 H25 . 0.93 ?
C26 C27 . 1.384(3) ?
C26 H26 . 0.93 ?
C27 H27 . 0.93 ?
C28 H281 . 0.96 ?
C28 H282 . 0.96 ?
C28 H283 . 0.96 ?
C29 H291 . 0.96 ?
C29 H292 . 0.96 ?
C29 H293 . 0.96 ?

loop_
_geom_hbond_atom_site_label_D
_geom_hbond_atom_site_label_H
_geom_hbond_atom_site_label_A
_geom_hbond_distance_DH
_geom_hbond_distance_HA
_geom_hbond_distance_DA
_geom_hbond_angle_DHA
_geom_hbond_publ_flag
O4 H4 O12 0.90 1.77 2.658(2) 165 yes
O14 H14 O2 0.85 1.78 2.631(2) 173 yes
C21 H21 O2 0.98 2.36 2.808(2) 107 no
C21 H21 O14 0.98 2.50 2.948(2) 108 no

loop_
_geom_torsion_atom_site_label_1
_geom_torsion_atom_site_label_2
_geom_torsion_atom_site_label_3
_geom_torsion_atom_site_label_4
_geom_torsion
C9 O1 C2 O2 -178.42(15)
C9 O1 C2 C3 2.5(2)
O2 C2 C3 C4 -169.30(18)
O1 C2 C3 C4 9.7(3)
O2 C2 C3 C21 7.9(3)
O1 C2 C3 C21 -173.04(15)
C2 C3 C4 O4 169.47(16)
C21 C3 C4 O4 -7.4(3)
C2 C3 C4 C10 -14.7(3)
C21 C3 C4 C10 168.42(16)
C10 C5 C6 C7 0.4(3)
C10 C5 C6 C28 -178.94(19)
C5 C6 C7 C8 1.0(3)
C28 C6 C7 C8 -179.7(2)
C6 C7 C8 C9 -1.4(3)
C2 O1 C9 C8 170.65(16)
C2 O1 C9 C10 -9.6(3)
C7 C8 C9 O1 -179.94(17)
C7 C8 C9 C10 0.3(3)
O1 C9 C10 C5 -178.71(16)
C8 C9 C10 C5 1.0(3)
O1 C9 C10 C4 4.5(3)
C8 C9 C10 C4 -175.77(17)
C6 C5 C10 C9 -1.4(3)
C6 C5 C10 C4 175.22(18)
O4 C4 C10 C9 -175.93(16)
C3 C4 C10 C9 7.9(3)
O4 C4 C10 C5 7.5(3)
C3 C4 C10 C5 -168.74(17)
C19 O11 C12 O12 173.60(16)
C19 O11 C12 C13 -7.5(2)
O12 C12 C13 C14 -171.80(17)
O11 C12 C13 C14 9.5(3)
O12 C12 C13 C21 5.8(3)
O11 C12 C13 C21 -172.89(15)
C12 C13 C14 O14 174.07(16)
C21 C13 C14 O14 -3.5(3)
C12 C13 C14 C20 -5.7(3)
C21 C13 C14 C20 176.75(15)
C20 C15 C16 C17 -1.6(3)
C20 C15 C16 C29 178.16(18)
C15 C16 C17 C18 1.9(3)
C29 C16 C17 C18 -177.9(2)
C16 C17 C18 C19 -0.2(3)
C12 O11 C19 C18 -175.84(17)
C12 O11 C19 C20 1.8(3)
C17 C18 C19 O11 175.80(18)
C17 C18 C19 C20 -1.8(3)
O11 C19 C20 C15 -175.44(16)
C18 C19 C20 C15 2.1(3)
O11 C19 C20 C14 2.1(3)
C18 C19 C20 C14 179.57(17)
C16 C15 C20 C19 -0.3(3)
C16 C15 C20 C14 -177.67(17)
O14 C14 C20 C19 -179.72(16)
C13 C14 C20 C19 0.1(3)
O14 C14 C20 C15 -2.4(3)
C13 C14 C20 C15 177.43(17)
C4 C3 C21 C13 88.7(2)
C2 C3 C21 C13 -88.27(18)
C4 C3 C21 C22 -45.6(2)
C2 C3 C21 C22 137.47(16)
C14 C13 C21 C3 93.8(2)
C12 C13 C21 C3 -83.78(19)
C14 C13 C21 C22 -131.47(18)
C12 C13 C21 C22 51.0(2)
C3 C21 C22 C23 169.25(16)
C13 C21 C22 C23 36.1(2)
C3 C21 C22 C27 -18.8(2)
C13 C21 C22 C27 -151.97(17)
C27 C22 C23 C24 1.4(3)
C21 C22 C23 C24 173.79(18)
C22 C23 C24 C25 -1.1(3)
C23 C24 C25 C26 0.1(3)
C24 C25 C26 C27 0.4(3)
C25 C26 C27 C22 0.1(3)
C23 C22 C27 C26 -0.9(3)
C21 C22 C27 C26 -172.98(18)

loop_
_cod_related_entry_id
_cod_related_entry_database
_cod_related_entry_code
1 ChemSpider 21132341
